data_1543187
loop_
_publ_author_name
'Kirlikovali, Kent O.'
'Axtell, Jonathan C.'
'Gonzalez, Alejandra'
'Phung, Alice C.'
'Khan, Saeed I.'
'Spokoyny, Alexander M.'

_publ_section_title
;
 Luminescent metal complexes featuring photophysically innocent boron
 cluster ligands
;
_journal_issue 8
_journal_name_full 'Chem. Sci.'
_journal_page_first 5132
_journal_paper_doi 10.1039/C6SC01146B
_journal_volume 7
_journal_year 2016
_chemical_formula_sum 'C64 H130 B40 N4 O Pt2'
_chemical_formula_weight 1794.29
_chemical_name_systematic
; 
 ? 
;
_space_group_crystal_system triclinic
_space_group_IT_number 2
_space_group_name_Hall '-P 1'
_space_group_name_H-M_alt 'P -1'
_symmetry_space_group_name_Hall '-P 1'
_symmetry_space_group_name_H-M 'P -1'
_atom_sites_solution_hydrogens geom
_audit_creation_method SHELXL-2013
_audit_update_record
;
2016-01-12 deposited with the CCDC.
2016-04-18 downloaded from the CCDC.
;
_cell_angle_alpha 112.7010(10)
_cell_angle_beta 97.7490(10)
_cell_angle_gamma 94.5410(10)
_cell_formula_units_Z 1
_cell_length_a 10.8488(11)
_cell_length_b 13.1236(14)
_cell_length_c 16.5110(17)
_cell_measurement_reflns_used 9988
_cell_measurement_temperature 100(2)
_cell_measurement_theta_max 28.60
_cell_measurement_theta_min 2.37
_cell_volume 2126.6(4)
_computing_cell_refinement 'Bruker SAINT'
_computing_data_collection 'Bruker APEX2'
_computing_data_reduction 'Bruker SAINT'
_computing_molecular_graphics 'Bruker SHELXTL'
_computing_publication_material 'Bruker SHELXTL'
_computing_structure_refinement 'SHELXL-2013 (Sheldrick, 2013)'
_computing_structure_solution 'SHELXS-97 (Sheldrick 2008)'
_diffrn_ambient_temperature 100(2)
_diffrn_detector_area_resol_mean 8.3333
_diffrn_measured_fraction_theta_full 0.991
_diffrn_measured_fraction_theta_max 0.902
_diffrn_measurement_device_type 'Bruker APEX-II CCD'
_diffrn_measurement_method '\f and \w scans'
_diffrn_radiation_type MoK\a
_diffrn_radiation_wavelength 0.71073
_diffrn_reflns_av_R_equivalents 0.0206
_diffrn_reflns_av_unetI/netI 0.0257
_diffrn_reflns_Laue_measured_fraction_full 0.991
_diffrn_reflns_Laue_measured_fraction_max 0.902
_diffrn_reflns_limit_h_max 14
_diffrn_reflns_limit_h_min -14
_diffrn_reflns_limit_k_max 16
_diffrn_reflns_limit_k_min -17
_diffrn_reflns_limit_l_max 22
_diffrn_reflns_limit_l_min -21
_diffrn_reflns_number 25618
_diffrn_reflns_point_group_measured_fraction_full 0.991
_diffrn_reflns_point_group_measured_fraction_max 0.902
_diffrn_reflns_theta_full 25.242
_diffrn_reflns_theta_max 28.764
_diffrn_reflns_theta_min 1.914
_diffrn_source 'Sealed Mo X-Ray Tube'
_exptl_absorpt_coefficient_mu 3.329
_exptl_absorpt_correction_T_max 0.26
_exptl_absorpt_correction_T_min 0.17
_exptl_absorpt_correction_type multi-scan
_exptl_absorpt_process_details 'SADABS V2014/2 (Bruker AXS Inc.)'
_exptl_crystal_colour colourless
_exptl_crystal_density_diffrn 1.401
_exptl_crystal_description platelet
_exptl_crystal_F_000 906
_exptl_crystal_size_max 0.20
_exptl_crystal_size_mid 0.20
_exptl_crystal_size_min 0.06
_refine_diff_density_max 3.806
_refine_diff_density_min -4.053
_refine_diff_density_rms 0.125
_refine_ls_extinction_method none
_refine_ls_goodness_of_fit_ref 1.123
_refine_ls_hydrogen_treatment constr
_refine_ls_matrix_type full
_refine_ls_number_parameters 562
_refine_ls_number_reflns 9977
_refine_ls_number_restraints 798
_refine_ls_restrained_S_all 1.103
_refine_ls_R_factor_all 0.0636
_refine_ls_R_factor_gt 0.0460
_refine_ls_shift/su_max 0.001
_refine_ls_shift/su_mean 0.000
_refine_ls_structure_factor_coef Fsqd
_refine_ls_weighting_details 'w=1/[\s^2^(Fo^2^)+(0.0002P)^2^+12.4122P] where P=(Fo^2^+2Fc^2^)/3'
_refine_ls_weighting_scheme calc
_refine_ls_wR_factor_gt 0.0899
_refine_ls_wR_factor_ref 0.1023
_reflns_Friedel_coverage 0.000
_reflns_number_gt 8261
_reflns_number_total 9977
_reflns_threshold_expression 'I > 2\s(I)'
_cod_data_source_file c6sc01146b2.cif
_cod_data_source_block switch-alex1523s_a
_cod_depositor_comments 'Adding full bibliography for 1543183--1543188.cif.'
_cod_database_code 1543187
_shelx_space_group_comment
; 
The symmetry employed for this shelxl refinement is uniquely defined 
by the following loop, which should always be used as a source of 
symmetry information in preference to the above space-group names. 
They are only intended as comments. 
;
_shelxl_version_number 2013-4

loop_
_space_group_symop_operation_xyz
'x, y, z'
'-x, -y, -z'

loop_
_atom_site_label
_atom_site_type_symbol
_atom_site_fract_x
_atom_site_fract_y
_atom_site_fract_z
_atom_site_U_iso_or_equiv
_atom_site_adp_type
_atom_site_occupancy
_atom_site_site_symmetry_order
_atom_site_calc_flag
_atom_site_refinement_flags_posn
_atom_site_refinement_flags_adp
_atom_site_refinement_flags_occupancy
_atom_site_disorder_assembly
_atom_site_disorder_group
Pt1 Pt 0.51367(2) 0.24470(2) 0.57384(2) 0.04286(8) Uani 1 1 d . U . . .
N1 N 0.5236(4) 0.1219(4) 0.4420(3) 0.0459(11) Uani 1 1 d . U . . .
N2 N 0.3431(4) 0.2367(5) 0.4990(3) 0.0484(12) Uani 1 1 d . U . . .
B1 B 0.6861(6) 0.2098(6) 0.7307(4) 0.0437(13) Uani 1 1 d . U . . .
H1 H 0.5971 0.1757 0.7446 0.052 Uiso 1 1 calc R U . . .
B2 B 0.8081(5) 0.3017(6) 0.8180(4) 0.0417(13) Uani 1 1 d . U . . .
H2 H 0.7994 0.3289 0.8899 0.050 Uiso 1 1 calc R U . . .
B3 B 0.8842(5) 0.3932(6) 0.7786(4) 0.0416(13) Uani 1 1 d . U . . .
H3 H 0.9266 0.4809 0.8241 0.050 Uiso 1 1 calc R U . . .
B4 B 0.8063(5) 0.3572(6) 0.6664(4) 0.0440(13) Uani 1 1 d . U . . .
H4 H 0.7972 0.4211 0.6374 0.053 Uiso 1 1 calc R U . . .
B5 B 0.7538(7) 0.1311(7) 0.6408(4) 0.0533(16) Uani 1 1 d . U . . .
H5 H 0.7107 0.0440 0.5944 0.064 Uiso 1 1 calc R U . . .
B6 B 0.8266(6) 0.2210(7) 0.6015(4) 0.0526(16) Uani 1 1 d . U . . .
H6 H 0.8316 0.1939 0.5289 0.063 Uiso 1 1 calc R U . . .
B7 B 0.9203(7) 0.1690(7) 0.6708(4) 0.0588(17) Uani 1 1 d . U . . .
B8 B 0.9547(6) 0.2764(6) 0.7818(4) 0.0497(15) Uani 1 1 d . U . . .
B9 B 0.8297(7) 0.1643(7) 0.7517(4) 0.0532(15) Uani 1 1 d . U . . .
H9 H 0.8367 0.0995 0.7800 0.064 Uiso 1 1 calc R U . . .
B10 B 0.9507(6) 0.3111(7) 0.6868(4) 0.0523(15) Uani 1 1 d . U . . .
H10 H 1.0386 0.3444 0.6712 0.063 Uiso 1 1 calc R U . . .
B11 B 0.4919(5) 0.3680(6) 0.7907(4) 0.0383(12) Uani 1 1 d . U . . .
H11 H 0.4759 0.2832 0.7918 0.046 Uiso 1 1 calc R U . . .
C4 C 0.5944(4) 0.4796(5) 0.8700(3) 0.0358(10) Uani 1 1 d . U . . .
H12 H 0.6509 0.4665 0.9262 0.043 Uiso 1 1 calc R U . . .
B13 B 0.6662(5) 0.5653(6) 0.8294(4) 0.0396(12) Uani 1 1 d . U . . .
H13 H 0.7651 0.6093 0.8546 0.048 Uiso 1 1 calc R U . . .
B14 B 0.5961(5) 0.5088(6) 0.7142(4) 0.0416(13) Uani 1 1 d . U . . .
H14 H 0.6489 0.5177 0.6630 0.050 Uiso 1 1 calc R U . . .
B15 B 0.4328(6) 0.5144(7) 0.7040(4) 0.0463(14) Uani 1 1 d . U . . .
B16 B 0.3713(5) 0.4276(6) 0.7532(4) 0.0440(13) Uani 1 1 d . U . . .
H16 H 0.2729 0.3823 0.7281 0.053 Uiso 1 1 calc R U . . .
B17 B 0.4384(5) 0.4834(6) 0.8683(4) 0.0412(13) Uani 1 1 d . U . . .
H17 H 0.3869 0.4744 0.9201 0.049 Uiso 1 1 calc R U . . .
B18 B 0.5448(6) 0.6049(6) 0.8927(4) 0.0433(13) Uani 1 1 d . U . . .
H18 H 0.5634 0.6757 0.9601 0.052 Uiso 1 1 calc R U . . .
B19 B 0.5427(6) 0.6251(7) 0.7921(5) 0.0473(14) Uani 1 1 d . U . . .
H19 H 0.5597 0.7107 0.7927 0.057 Uiso 1 1 calc R U . . .
B20 B 0.3989(6) 0.5757(7) 0.8164(4) 0.0477(14) Uani 1 1 d . U . . .
C1 C 0.6865(5) 0.2475(5) 0.6411(3) 0.0413(12) Uani 1 1 d . U . . .
C2 C 0.7266(4) 0.3480(5) 0.7468(3) 0.0357(10) Uani 1 1 d . U . . .
C3 C 0.6260(4) 0.4234(4) 0.7681(3) 0.0340(10) Uani 1 1 d . U . . .
B12 B 0.4932(5) 0.3807(6) 0.6863(4) 0.0403(13) Uani 1 1 d . U . . .
C5 C 1.0063(15) 0.0695(14) 0.6385(9) 0.070(4) Uani 0.645(16) 1 d . U P A 1
H5A H 1.0437 0.0553 0.6906 0.084 Uiso 0.645(16) 1 calc R U P A 1
H5B H 0.9526 0.0001 0.5953 0.084 Uiso 0.645(16) 1 calc R U P A 1
C6 C 1.1101(12) 0.0994(10) 0.5955(7) 0.073(4) Uani 0.645(16) 1 d . U P A 1
H6A H 1.0737 0.1194 0.5470 0.109 Uiso 0.645(16) 1 calc R U P A 1
H6B H 1.1548 0.0353 0.5715 0.109 Uiso 0.645(16) 1 calc R U P A 1
H6C H 1.1689 0.1629 0.6402 0.109 Uiso 0.645(16) 1 calc R U P A 1
C5A C 1.028(2) 0.106(2) 0.6249(17) 0.055(5) Uani 0.355(16) 1 d . U P A 2
H5A1 H 1.0153 0.0908 0.5607 0.067 Uiso 0.355(16) 1 calc R U P A 2
H5A2 H 1.1121 0.1491 0.6543 0.067 Uiso 0.355(16) 1 calc R U P A 2
C6A C 1.013(2) 0.002(2) 0.6380(16) 0.074(6) Uani 0.355(16) 1 d . U P A 2
H6A1 H 1.0336 0.0184 0.7018 0.111 Uiso 0.355(16) 1 calc R U P A 2
H6A2 H 1.0706 -0.0472 0.6064 0.111 Uiso 0.355(16) 1 calc R U P A 2
H6A3 H 0.9266 -0.0353 0.6145 0.111 Uiso 0.355(16) 1 calc R U P A 2
C7 C 1.0824(6) 0.2895(6) 0.8482(4) 0.0593(18) Uani 1 1 d . U . . .
H7A H 1.1032 0.2139 0.8380 0.071 Uiso 1 1 calc R U . . .
H7B H 1.1505 0.3286 0.8321 0.071 Uiso 1 1 calc R U . . .
C8 C 1.0821(7) 0.3499(8) 0.9447(4) 0.081(3) Uani 1 1 d . U . . .
H8A H 1.0642 0.4259 0.9565 0.121 Uiso 1 1 calc R U . . .
H8B H 1.1646 0.3532 0.9789 0.121 Uiso 1 1 calc R U . . .
H8C H 1.0173 0.3107 0.9625 0.121 Uiso 1 1 calc R U . . .
C9 C 0.2888(6) 0.6492(7) 0.8409(5) 0.0667(19) Uani 1 1 d . U . . .
H9A H 0.3269 0.7287 0.8695 0.080 Uiso 1 1 calc R U . . .
H9B H 0.2338 0.6385 0.7844 0.080 Uiso 1 1 calc R U . . .
C10 C 0.2092(7) 0.6282(7) 0.8993(6) 0.080(2) Uani 1 1 d . U . . .
H10A H 0.1629 0.5524 0.8694 0.119 Uiso 1 1 calc R U . . .
H10B H 0.1495 0.6822 0.9126 0.119 Uiso 1 1 calc R U . . .
H10C H 0.2619 0.6359 0.9550 0.119 Uiso 1 1 calc R U . . .
C11 C 0.3578(6) 0.5374(8) 0.6245(5) 0.075(2) Uani 1 1 d . U . . .
H11A H 0.3601 0.4726 0.5686 0.090 Uiso 0.629(15) 1 calc R U P B 1
H11B H 0.2689 0.5366 0.6324 0.090 Uiso 0.629(15) 1 calc R U P B 1
H11C H 0.2911 0.4729 0.5909 0.090 Uiso 0.371(15) 1 calc R U P B 2
H11D H 0.3152 0.6033 0.6514 0.090 Uiso 0.371(15) 1 calc R U P B 2
C12 C 0.3906(11) 0.6300(12) 0.6107(8) 0.073(4) Uani 0.629(15) 1 d . U P B 1
H12A H 0.3852 0.6963 0.6638 0.109 Uiso 0.629(15) 1 calc R U P B 1
H12B H 0.3334 0.6292 0.5591 0.109 Uiso 0.629(15) 1 calc R U P B 1
H12C H 0.4769 0.6317 0.5993 0.109 Uiso 0.629(15) 1 calc R U P B 1
C12A C 0.4281(14) 0.5572(14) 0.5582(9) 0.041(4) Uani 0.371(15) 1 d . U P B 2
H12D H 0.5099 0.6022 0.5893 0.062 Uiso 0.371(15) 1 calc R U P B 2
H12E H 0.3795 0.5969 0.5285 0.062 Uiso 0.371(15) 1 calc R U P B 2
H12F H 0.4407 0.4855 0.5136 0.062 Uiso 0.371(15) 1 calc R U P B 2
C13 C 0.6099(6) 0.0555(5) 0.4158(4) 0.0561(16) Uani 1 1 d . U . . .
H13A H 0.6659 0.0445 0.4602 0.067 Uiso 1 1 calc R U . . .
C14 C 0.6229(6) 0.0012(5) 0.3273(4) 0.0543(15) Uani 1 1 d . U . . .
H14A H 0.6853 -0.0463 0.3122 0.065 Uiso 1 1 calc R U . . .
C15 C 0.5439(5) 0.0171(5) 0.2609(3) 0.0432(12) Uani 1 1 d . U . . .
C16 C 0.4498(5) 0.0827(4) 0.2881(3) 0.0389(11) Uani 1 1 d . U . . .
H16A H 0.3915 0.0934 0.2447 0.047 Uiso 1 1 calc R U . . .
C17 C 0.4401(5) 0.1322(5) 0.3771(3) 0.0389(11) Uani 1 1 d . U . . .
C18 C 0.3360(5) 0.1930(5) 0.4090(3) 0.0388(11) Uani 1 1 d . U . . .
C19 C 0.2321(5) 0.2009(5) 0.3532(3) 0.0429(12) Uani 1 1 d . U . . .
H19A H 0.2312 0.1733 0.2907 0.051 Uiso 1 1 calc R U . . .
C20 C 0.1306(5) 0.2478(6) 0.3864(4) 0.0535(15) Uani 1 1 d . U . . .
C21 C 0.1361(5) 0.2826(8) 0.4779(4) 0.079(3) Uani 1 1 d . U . . .
H21 H 0.0663 0.3105 0.5039 0.095 Uiso 1 1 calc R U . . .
C22 C 0.2417(5) 0.2768(8) 0.5307(4) 0.077(2) Uani 1 1 d . U . . .
H22 H 0.2432 0.3026 0.5932 0.092 Uiso 1 1 calc R U . . .
C23 C 0.5585(6) -0.0331(5) 0.1629(3) 0.0450(12) Uani 1 1 d . U . . .
C24 C 0.6654(6) -0.1042(5) 0.1485(4) 0.0548(15) Uani 1 1 d . U . . .
H24A H 0.6703 -0.1368 0.0849 0.082 Uiso 1 1 calc R U . . .
H24B H 0.6492 -0.1641 0.1689 0.082 Uiso 1 1 calc R U . . .
H24C H 0.7451 -0.0573 0.1826 0.082 Uiso 1 1 calc R U . . .
C25 C 0.5881(6) 0.0626(5) 0.1347(4) 0.0493(13) Uani 1 1 d . U . . .
H25A H 0.5179 0.1060 0.1400 0.074 Uiso 1 1 calc R U . . .
H25B H 0.6009 0.0324 0.0726 0.074 Uiso 1 1 calc R U . . .
H25C H 0.6647 0.1110 0.1733 0.074 Uiso 1 1 calc R U . . .
C26 C 0.4361(6) -0.1061(5) 0.1040(3) 0.0486(14) Uani 1 1 d . U . . .
H26A H 0.3670 -0.0614 0.1124 0.073 Uiso 1 1 calc R U . . .
H26B H 0.4176 -0.1689 0.1208 0.073 Uiso 1 1 calc R U . . .
H26C H 0.4456 -0.1347 0.0413 0.073 Uiso 1 1 calc R U . . .
C27 C 0.0186(5) 0.2648(6) 0.3290(4) 0.0685(18) Uani 1 1 d D U . . .
C28A C -0.0972(15) 0.1887(18) 0.3118(15) 0.099(7) Uani 0.390(14) 1 d D U P C 2
H28A H -0.1636 0.2054 0.2743 0.149 Uiso 0.390(14) 1 calc R U P C 2
H28B H -0.1232 0.1981 0.3685 0.149 Uiso 0.390(14) 1 calc R U P C 2
H28C H -0.0822 0.1115 0.2811 0.149 Uiso 0.390(14) 1 calc R U P C 2
C29A C 0.0586(13) 0.2720(18) 0.2461(9) 0.067(5) Uani 0.390(14) 1 d D U P C 2
H29A H 0.1382 0.3223 0.2634 0.100 Uiso 0.390(14) 1 calc R U P C 2
H29B H -0.0062 0.3007 0.2169 0.100 Uiso 0.390(14) 1 calc R U P C 2
H29C H 0.0696 0.1975 0.2048 0.100 Uiso 0.390(14) 1 calc R U P C 2
C30A C 0.0007(19) 0.3864(12) 0.3859(12) 0.088(5) Uani 0.390(14) 1 d D U P C 2
H30A H 0.0785 0.4366 0.3963 0.132 Uiso 0.390(14) 1 calc R U P C 2
H30B H -0.0194 0.3912 0.4432 0.132 Uiso 0.390(14) 1 calc R U P C 2
H30C H -0.0681 0.4082 0.3540 0.132 Uiso 0.390(14) 1 calc R U P C 2
C28 C -0.1042(8) 0.2401(11) 0.3596(7) 0.061(3) Uani 0.610(14) 1 d D U P C 1
H28D H -0.1116 0.1646 0.3583 0.092 Uiso 0.610(14) 1 calc R U P C 1
H28E H -0.1760 0.2458 0.3195 0.092 Uiso 0.610(14) 1 calc R U P C 1
H28F H -0.1030 0.2943 0.4206 0.092 Uiso 0.610(14) 1 calc R U P C 1
C29 C -0.0005(11) 0.1790(14) 0.2316(6) 0.103(5) Uani 0.610(14) 1 d D U P C 1
H29D H -0.0063 0.1035 0.2303 0.155 Uiso 0.610(14) 1 calc R U P C 1
H29E H 0.0710 0.1922 0.2046 0.155 Uiso 0.610(14) 1 calc R U P C 1
H29F H -0.0781 0.1868 0.1979 0.155 Uiso 0.610(14) 1 calc R U P C 1
C30 C 0.0273(14) 0.3808(10) 0.3327(11) 0.107(5) Uani 0.610(14) 1 d D U P C 1
H30D H -0.0469 0.3871 0.2948 0.160 Uiso 0.610(14) 1 calc R U P C 1
H30E H 0.1032 0.3975 0.3113 0.160 Uiso 0.610(14) 1 calc R U P C 1
H30F H 0.0312 0.4339 0.3943 0.160 Uiso 0.610(14) 1 calc R U P C 1
O1 O 0.0000 0.0000 0.0000 0.273(10) Uiso 1 2 d S . P . .
C31 C 0.1312(14) -0.0020(13) 0.0262(11) 0.088(5) Uiso 0.593(15) 1 d . . P D 1
H31A H 0.1402 -0.0304 0.0739 0.106 Uiso 0.593(15) 1 calc R U P D 1
H31B H 0.1611 -0.0559 -0.0255 0.106 Uiso 0.593(15) 1 calc R U P D 1
C32 C 0.2112(11) 0.1021(10) 0.0574(8) 0.124(4) Uiso 1 1 d . . . . .
H32A H 0.2155 0.1417 0.1219 0.186 Uiso 0.593(15) 1 calc R U P D 1
H32B H 0.1773 0.1475 0.0269 0.186 Uiso 0.593(15) 1 calc R U P D 1
H32C H 0.2956 0.0888 0.0450 0.186 Uiso 0.593(15) 1 calc R U P D 1
H32D H 0.2602 0.1761 0.0766 0.186 Uiso 0.407(15) 1 calc R U P D 2
H32E H 0.2541 0.0456 0.0176 0.186 Uiso 0.407(15) 1 calc R U P D 2
H32F H 0.2029 0.0859 0.1098 0.186 Uiso 0.407(15) 1 calc R U P D 2
C31A C 0.0809(18) 0.1001(16) 0.0082(13) 0.072(6) Uiso 0.407(15) 1 d . . P D 2
H31C H 0.0454 0.1680 0.0417 0.087 Uiso 0.407(15) 1 calc R U P D 2
H31D H 0.0865 0.0981 -0.0518 0.087 Uiso 0.407(15) 1 calc R U P D 2

loop_
_atom_site_aniso_label
_atom_site_aniso_U_11
_atom_site_aniso_U_22
_atom_site_aniso_U_33
_atom_site_aniso_U_23
_atom_site_aniso_U_13
_atom_site_aniso_U_12
Pt1 0.02887(10) 0.06715(15) 0.02048(9) 0.01029(9) -0.00705(7) -0.00330(9)
N1 0.045(2) 0.054(3) 0.0250(19) 0.0079(18) -0.0105(17) -0.002(2)
N2 0.028(2) 0.083(3) 0.0231(19) 0.015(2) -0.0047(15) -0.006(2)
B1 0.041(3) 0.051(3) 0.026(2) 0.007(2) -0.008(2) 0.007(2)
B2 0.033(3) 0.057(3) 0.024(2) 0.007(2) -0.0056(19) 0.009(2)
B3 0.024(2) 0.064(3) 0.023(2) 0.004(2) -0.0013(18) 0.008(2)
B4 0.027(2) 0.069(4) 0.024(2) 0.007(2) 0.0003(19) 0.004(2)
B5 0.051(3) 0.063(4) 0.028(3) 0.003(2) -0.009(2) 0.014(3)
B6 0.040(3) 0.075(4) 0.026(2) 0.003(2) -0.003(2) 0.015(3)
B7 0.050(3) 0.075(4) 0.029(3) 0.000(3) -0.007(2) 0.021(3)
B8 0.038(3) 0.069(4) 0.026(2) 0.002(2) -0.003(2) 0.018(2)
B9 0.049(3) 0.062(4) 0.030(3) 0.003(2) -0.010(2) 0.016(3)
B10 0.032(3) 0.082(4) 0.028(3) 0.005(3) 0.002(2) 0.016(3)
B11 0.028(2) 0.059(3) 0.025(2) 0.017(2) -0.0006(18) -0.003(2)
C4 0.030(2) 0.051(3) 0.022(2) 0.0110(19) 0.0010(16) 0.0042(19)
B13 0.029(2) 0.051(3) 0.037(3) 0.015(2) 0.004(2) 0.006(2)
B14 0.026(2) 0.067(3) 0.037(3) 0.026(2) 0.005(2) 0.009(2)
B15 0.029(3) 0.083(4) 0.039(3) 0.035(3) 0.010(2) 0.013(2)
B16 0.028(2) 0.079(4) 0.027(2) 0.024(2) 0.0034(19) 0.006(2)
B17 0.030(3) 0.067(4) 0.028(2) 0.021(2) 0.0042(19) 0.007(2)
B18 0.033(3) 0.058(3) 0.038(3) 0.018(2) 0.005(2) 0.012(2)
B19 0.037(3) 0.066(4) 0.050(3) 0.034(3) 0.011(2) 0.015(2)
B20 0.035(3) 0.080(4) 0.038(3) 0.031(3) 0.009(2) 0.016(3)
C1 0.034(2) 0.056(3) 0.020(2) 0.0041(19) -0.0051(16) 0.004(2)
C2 0.025(2) 0.050(3) 0.0211(19) 0.0054(18) -0.0031(15) 0.0036(18)
C3 0.025(2) 0.050(3) 0.023(2) 0.0122(18) -0.0005(15) 0.0024(17)
B12 0.022(2) 0.070(3) 0.022(2) 0.014(2) -0.0017(17) 0.001(2)
C5 0.078(7) 0.083(8) 0.034(5) 0.007(5) -0.004(4) 0.039(6)
C6 0.082(7) 0.081(8) 0.049(6) 0.013(5) 0.008(5) 0.050(6)
C5A 0.044(7) 0.074(9) 0.033(8) 0.007(6) -0.002(6) 0.014(6)
C6A 0.069(13) 0.080(10) 0.072(14) 0.024(9) 0.016(10) 0.026(9)
C7 0.041(3) 0.085(5) 0.035(3) 0.007(3) -0.006(2) 0.023(3)
C8 0.053(4) 0.134(7) 0.037(3) 0.018(4) -0.010(3) 0.029(4)
C9 0.046(3) 0.111(5) 0.063(4) 0.048(4) 0.019(3) 0.037(3)
C10 0.068(5) 0.088(6) 0.096(6) 0.035(5) 0.051(4) 0.032(4)
C11 0.043(3) 0.156(7) 0.066(4) 0.078(4) 0.020(3) 0.036(4)
C12 0.068(7) 0.112(9) 0.059(7) 0.054(7) 0.013(6) 0.030(6)
C12A 0.046(8) 0.065(11) 0.026(6) 0.028(7) 0.015(5) 0.019(7)
C13 0.056(3) 0.064(4) 0.029(2) 0.005(2) -0.016(2) 0.010(3)
C14 0.059(3) 0.054(4) 0.030(2) 0.002(2) -0.012(2) 0.009(3)
C15 0.049(3) 0.039(3) 0.027(2) 0.0039(19) -0.0078(19) -0.003(2)
C16 0.043(3) 0.038(3) 0.024(2) 0.0078(19) -0.0090(18) -0.006(2)
C17 0.036(2) 0.044(3) 0.028(2) 0.0113(19) -0.0079(17) -0.008(2)
C18 0.032(2) 0.053(3) 0.025(2) 0.014(2) -0.0042(16) -0.011(2)
C19 0.032(2) 0.067(4) 0.024(2) 0.018(2) -0.0027(17) -0.007(2)
C20 0.025(2) 0.098(5) 0.030(2) 0.023(3) -0.0024(18) -0.004(2)
C21 0.025(3) 0.168(8) 0.031(3) 0.028(3) 0.002(2) 0.007(3)
C22 0.030(3) 0.156(7) 0.026(3) 0.021(3) 0.000(2) 0.006(3)
C23 0.054(3) 0.039(3) 0.027(2) 0.003(2) -0.005(2) 0.001(2)
C24 0.064(4) 0.048(3) 0.035(3) 0.002(2) -0.005(2) 0.011(3)
C25 0.055(3) 0.045(3) 0.038(3) 0.009(2) 0.002(2) 0.005(2)
C26 0.061(3) 0.046(3) 0.024(2) 0.006(2) -0.008(2) -0.003(3)
C27 0.035(3) 0.132(6) 0.037(3) 0.035(3) -0.001(2) 0.014(3)
C28A 0.050(7) 0.168(14) 0.077(13) 0.058(11) -0.016(7) -0.008(8)
C29A 0.029(7) 0.128(15) 0.047(7) 0.042(8) -0.003(5) 0.019(8)
C30A 0.052(10) 0.145(9) 0.063(9) 0.036(7) 0.004(8) 0.027(7)
C28 0.025(4) 0.096(8) 0.044(6) 0.012(5) -0.009(3) 0.009(4)
C29 0.044(7) 0.194(12) 0.040(5) 0.016(6) -0.012(4) 0.032(8)
C30 0.070(9) 0.148(8) 0.100(11) 0.068(7) -0.030(8) -0.008(6)

loop_
_atom_type_symbol
_atom_type_description
_atom_type_scat_dispersion_real
_atom_type_scat_dispersion_imag
_atom_type_scat_source
C C 0.0033 0.0016 'International Tables Vol C Tables 4.2.6.8 and 6.1.1.4'
H H 0.0000 0.0000 'International Tables Vol C Tables 4.2.6.8 and 6.1.1.4'
B B 0.0013 0.0007 'International Tables Vol C Tables 4.2.6.8 and 6.1.1.4'
N N 0.0061 0.0033 'International Tables Vol C Tables 4.2.6.8 and 6.1.1.4'
O O 0.0106 0.0060 'International Tables Vol C Tables 4.2.6.8 and 6.1.1.4'
Pt Pt -1.7033 8.3905 'International Tables Vol C Tables 4.2.6.8 and 6.1.1.4'

loop_
_geom_angle_atom_site_label_1
_geom_angle_atom_site_label_2
_geom_angle_atom_site_label_3
_geom_angle
_geom_angle_site_symmetry_1
C1 Pt1 N2 176.6(2) .
C1 Pt1 B12 87.0(2) .
N2 Pt1 B12 96.2(2) .
C1 Pt1 N1 100.17(19) .
N2 Pt1 N1 76.48(18) .
B12 Pt1 N1 168.8(2) .
C13 N1 C17 117.3(5) .
C13 N1 Pt1 129.8(3) .
C17 N1 Pt1 111.8(4) .
C22 N2 C18 117.5(5) .
C22 N2 Pt1 126.1(4) .
C18 N2 Pt1 116.3(4) .
C1 B1 C2 58.8(3) .
C1 B1 B5 60.2(4) .
C2 B1 B5 105.4(5) .
C1 B1 B9 108.4(5) .
C2 B1 B9 104.6(5) .
B5 B1 B9 60.9(4) .
C1 B1 B2 107.1(5) .
C2 B1 B2 57.7(3) .
B5 B1 B2 108.5(5) .
B9 B1 B2 59.9(4) .
C1 B1 H1 121.7 .
C2 B1 H1 124.9 .
B5 B1 H1 121.5 .
B9 B1 H1 122.0 .
B2 B1 H1 122.1 .
C2 B2 B9 105.6(4) .
C2 B2 B3 58.8(3) .
B9 B2 B3 108.0(5) .
C2 B2 B1 59.8(3) .
B9 B2 B1 59.2(4) .
B3 B2 B1 108.2(4) .
C2 B2 B8 105.9(4) .
B9 B2 B8 60.4(4) .
B3 B2 B8 60.1(4) .
B1 B2 B8 108.1(4) .
C2 B2 H2 123.7 .
B9 B2 H2 122.4 .
B3 B2 H2 121.5 .
B1 B2 H2 121.5 .
B8 B2 H2 121.9 .
C2 B3 B2 58.5(3) .
C2 B3 B10 104.8(4) .
B2 B3 B10 107.7(5) .
C2 B3 B8 105.8(5) .
B2 B3 B8 60.3(4) .
B10 B3 B8 60.5(4) .
C2 B3 B4 58.7(3) .
B2 B3 B4 106.9(4) .
B10 B3 B4 59.2(3) .
B8 B3 B4 107.9(4) .
C2 B3 H3 124.3 .
B2 B3 H3 122.0 .
B10 B3 H3 122.5 .
B8 B3 H3 121.6 .
B4 B3 H3 122.2 .
C2 B4 C1 59.0(3) .
C2 B4 B6 105.9(5) .
C1 B4 B6 60.0(4) .
C2 B4 B10 104.9(5) .
C1 B4 B10 108.1(5) .
B6 B4 B10 60.8(4) .
C2 B4 B3 58.2(3) .
C1 B4 B3 107.3(5) .
B6 B4 B3 108.6(5) .
B10 B4 B3 59.9(3) .
C2 B4 H4 124.4 .
C1 B4 H4 121.7 .
B6 B4 H4 121.5 .
B10 B4 H4 122.1 .
B3 B4 H4 121.9 .
B6 B5 C1 60.1(4) .
B6 B5 B1 108.5(5) .
C1 B5 B1 59.6(4) .
B6 B5 B9 108.5(5) .
C1 B5 B9 107.0(5) .
B1 B5 B9 59.7(4) .
B6 B5 B7 61.1(4) .
C1 B5 B7 108.6(6) .
B1 B5 B7 108.6(4) .
B9 B5 B7 60.0(4) .
B6 B5 H5 121.0 .
C1 B5 H5 122.2 .
B1 B5 H5 121.7 .
B9 B5 H5 122.2 .
B7 B5 H5 120.9 .
B5 B6 C1 60.1(4) .
B5 B6 B4 108.7(5) .
C1 B6 B4 59.9(4) .
B5 B6 B10 108.2(5) .
C1 B6 B10 107.4(4) .
B4 B6 B10 60.0(4) .
B5 B6 B7 60.7(4) .
C1 B6 B7 108.2(5) .
B4 B6 B7 108.5(4) .
B10 B6 B7 59.7(4) .
B5 B6 H6 121.1 .
C1 B6 H6 122.0 .
B4 B6 H6 121.4 .
B10 B6 H6 122.1 .
B7 B6 H6 121.4 .
C5A B7 B10 108.5(11) .
C5 B7 B10 130.1(9) .
C5A B7 B9 136.9(11) .
C5 B7 B9 115.0(8) .
B10 B7 B9 106.9(5) .
C5A B7 B5 129.4(11) .
C5 B7 B5 117.5(8) .
B10 B7 B5 106.2(5) .
B9 B7 B5 59.7(4) .
C5A B7 B6 112.9(10) .
C5 B7 B6 126.9(7) .
B10 B7 B6 59.6(4) .
B9 B7 B6 105.9(5) .
B5 B7 B6 58.2(4) .
C5A B7 B8 121.2(10) .
C5 B7 B8 121.5(7) .
B10 B7 B8 60.1(4) .
B9 B7 B8 60.0(4) .
B5 B7 B8 107.7(5) .
B6 B7 B8 107.6(5) .
C7 B8 B3 122.6(5) .
C7 B8 B2 123.1(5) .
B3 B8 B2 59.6(4) .
C7 B8 B9 122.7(6) .
B3 B8 B9 106.7(4) .
B2 B8 B9 59.3(4) .
C7 B8 B10 122.6(6) .
B3 B8 B10 59.5(4) .
B2 B8 B10 106.4(4) .
B9 B8 B10 106.0(4) .
C7 B8 B7 121.3(5) .
B3 B8 B7 107.4(5) .
B2 B8 B7 107.1(5) .
B9 B8 B7 59.5(4) .
B10 B8 B7 59.4(4) .
B1 B9 B2 60.9(4) .
B1 B9 B5 59.3(4) .
B2 B9 B5 108.0(5) .
B1 B9 B7 108.5(5) .
B2 B9 B7 108.7(6) .
B5 B9 B7 60.3(4) .
B1 B9 B8 109.4(5) .
B2 B9 B8 60.3(4) .
B5 B9 B8 108.6(6) .
B7 B9 B8 60.5(4) .
B1 B9 H9 121.2 .
B2 B9 H9 121.3 .
B5 B9 H9 122.0 .
B7 B9 H9 121.3 .
B8 B9 H9 120.9 .
B4 B10 B3 60.9(3) .
B4 B10 B6 59.1(4) .
B3 B10 B6 108.1(4) .
B4 B10 B7 108.5(5) .
B3 B10 B7 108.7(5) .
B6 B10 B7 60.6(4) .
B4 B10 B8 108.9(5) .
B3 B10 B8 60.0(4) .
B6 B10 B8 108.6(6) .
B7 B10 B8 60.5(4) .
B4 B10 H10 121.4 .
B3 B10 H10 121.3 .
B6 B10 H10 121.8 .
B7 B10 H10 121.1 .
B8 B10 H10 121.2 .
C4 B11 C3 57.3(3) .
C4 B11 B16 104.7(5) .
C3 B11 B16 105.1(4) .
C4 B11 B17 58.1(3) .
C3 B11 B17 104.9(4) .
B16 B11 B17 60.8(4) .
C4 B11 B12 106.3(4) .
C3 B11 B12 58.7(3) .
B16 B11 B12 62.3(3) .
B17 B11 B12 111.7(5) .
C4 B11 H11 124.8 .
C3 B11 H11 125.0 .
B16 B11 H11 122.3 .
B17 B11 H11 121.1 .
B12 B11 H11 119.7 .
C3 C4 B18 112.6(4) .
C3 C4 B17 111.6(4) .
B18 C4 B17 63.0(4) .
C3 C4 B13 61.9(3) .
B18 C4 B13 63.2(4) .
B17 C4 B13 115.0(4) .
C3 C4 B11 61.4(3) .
B18 C4 B11 114.7(4) .
B17 C4 B11 62.2(3) .
B13 C4 B11 114.6(4) .
C3 C4 H12 120.3 .
B18 C4 H12 117.7 .
B17 C4 H12 118.4 .
B13 C4 H12 117.2 .
B11 C4 H12 117.9 .
C4 B13 C3 57.6(3) .
C4 B13 B19 104.2(4) .
C3 B13 B19 104.9(4) .
C4 B13 B18 58.0(3) .
C3 B13 B18 105.0(4) .
B19 B13 B18 60.3(4) .
C4 B13 B14 103.8(4) .
C3 B13 B14 58.1(3) .
B19 B13 B14 60.0(4) .
B18 B13 B14 107.8(4) .
C4 B13 H13 125.1 .
C3 B13 H13 124.3 .
B19 B13 H13 122.9 .
B18 B13 H13 122.1 .
B14 B13 H13 122.6 .
C3 B14 B15 106.3(4) .
C3 B14 B19 105.3(4) .
B15 B14 B19 61.5(4) .
C3 B14 B13 59.3(3) .
B15 B14 B13 109.4(4) .
B19 B14 B13 59.4(4) .
C3 B14 B12 58.9(3) .
B15 B14 B12 62.5(4) .
B19 B14 B12 111.9(4) .
B13 B14 B12 110.2(4) .
C3 B14 H14 124.7 .
B15 B14 H14 120.6 .
B19 B14 H14 121.3 .
B13 B14 H14 121.1 .
B12 B14 H14 119.0 .
C11 B15 B14 121.3(5) .
C11 B15 B16 125.1(5) .
B14 B15 B16 106.4(4) .
C11 B15 B19 120.0(6) .
B14 B15 B19 59.4(4) .
B16 B15 B19 106.3(4) .
C11 B15 B20 121.3(5) .
B14 B15 B20 107.2(4) .
B16 B15 B20 59.9(4) .
B19 B15 B20 59.3(4) .
C11 B15 B12 122.4(6) .
B14 B15 B12 59.7(4) .
B16 B15 B12 60.6(4) .
B19 B15 B12 108.0(4) .
B20 B15 B12 109.4(4) .
B11 B16 B17 60.3(3) .
B11 B16 B15 109.4(4) .
B17 B16 B15 109.0(5) .
B11 B16 B20 109.2(4) .
B17 B16 B20 59.9(4) .
B15 B16 B20 61.3(4) .
B11 B16 B12 60.4(3) .
B17 B16 B12 109.7(4) .
B15 B16 B12 61.8(4) .
B20 B16 B12 111.5(5) .
B11 B16 H16 121.4 .
B17 B16 H16 121.5 .
B15 B16 H16 120.5 .
B20 B16 H16 120.3 .
B12 B16 H16 119.6 .
C4 B17 B11 59.7(3) .
C4 B17 B18 58.4(3) .
B11 B17 B18 108.8(4) .
C4 B17 B16 104.4(4) .
B11 B17 B16 58.9(3) .
B18 B17 B16 108.6(4) .
C4 B17 B20 105.5(4) .
B11 B17 B20 108.6(4) .
B18 B17 B20 60.9(4) .
B16 B17 B20 60.6(4) .
C4 B17 H17 124.6 .
B11 B17 H17 121.2 .
B18 B17 H17 121.0 .
B16 B17 H17 122.7 .
B20 B17 H17 121.5 .
C4 B18 B17 58.6(4) .
C4 B18 B13 58.8(3) .
B17 B18 B13 107.9(5) .
C4 B18 B19 104.2(4) .
B17 B18 B19 107.5(5) .
B13 B18 B19 59.5(4) .
C4 B18 B20 104.9(5) .
B17 B18 B20 59.9(4) .
B13 B18 B20 108.2(4) .
B19 B18 B20 60.3(4) .
C4 B18 H18 124.8 .
B17 B18 H18 121.7 .
B13 B18 H18 121.5 .
B19 B18 H18 122.8 .
B20 B18 H18 122.0 .
B13 B19 B14 60.6(4) .
B13 B19 B18 60.3(3) .
B14 B19 B18 108.2(5) .
B13 B19 B20 109.0(5) .
B14 B19 B20 107.8(5) .
B18 B19 B20 60.4(4) .
B13 B19 B15 108.4(5) .
B14 B19 B15 59.1(4) .
B18 B19 B15 108.6(5) .
B20 B19 B15 60.6(4) .
B13 B19 H19 121.0 .
B14 B19 H19 122.1 .
B18 B19 H19 121.4 .
B20 B19 H19 121.2 .
B15 B19 H19 121.7 .
C9 B20 B17 121.9(5) .
C9 B20 B16 123.1(6) .
B17 B20 B16 59.5(4) .
C9 B20 B19 123.1(6) .
B17 B20 B19 106.2(4) .
B16 B20 B19 106.1(5) .
C9 B20 B18 121.8(6) .
B17 B20 B18 59.2(4) .
B16 B20 B18 106.4(5) .
B19 B20 B18 59.3(4) .
C9 B20 B15 122.9(5) .
B17 B20 B15 106.8(5) .
B16 B20 B15 58.9(4) .
B19 B20 B15 60.1(4) .
B18 B20 B15 107.4(4) .
C2 C1 B1 60.8(3) .
C2 C1 B4 59.7(3) .
B1 C1 B4 110.4(4) .
C2 C1 B6 106.4(4) .
B1 C1 B6 108.9(4) .
B4 C1 B6 60.1(4) .
C2 C1 B5 107.1(4) .
B1 C1 B5 60.3(4) .
B4 C1 B5 108.6(4) .
B6 C1 B5 59.8(4) .
C2 C1 Pt1 115.8(3) .
B1 C1 Pt1 115.3(4) .
B4 C1 Pt1 120.7(4) .
B6 C1 Pt1 129.4(3) .
B5 C1 Pt1 125.9(4) .
C3 C2 B2 125.8(4) .
C3 C2 C1 110.8(4) .
B2 C2 C1 112.3(4) .
C3 C2 B3 124.4(4) .
B2 C2 B3 62.7(4) .
C1 C2 B3 113.2(4) .
C3 C2 B4 114.9(4) .
B2 C2 B4 113.9(4) .
C1 C2 B4 61.2(3) .
B3 C2 B4 63.1(3) .
C3 C2 B1 117.1(4) .
B2 C2 B1 62.4(3) .
C1 C2 B1 60.4(3) .
B3 C2 B1 113.5(4) .
B4 C2 B1 111.3(4) .
C2 C3 C4 121.5(4) .
C2 C3 B14 121.4(4) .
C4 C3 B14 109.7(4) .
C2 C3 B11 115.6(5) .
C4 C3 B11 61.3(3) .
B14 C3 B11 112.7(4) .
C2 C3 B12 114.1(4) .
C4 C3 B12 112.9(4) .
B14 C3 B12 63.4(4) .
B11 C3 B12 62.8(3) .
C2 C3 B13 120.8(4) .
C4 C3 B13 60.5(3) .
B14 C3 B13 62.6(4) .
B11 C3 B13 113.3(4) .
B12 C3 B13 116.7(4) .
C3 B12 B11 58.6(3) .
C3 B12 B14 57.7(3) .
B11 B12 B14 104.9(4) .
C3 B12 B16 101.2(4) .
B11 B12 B16 57.3(3) .
B14 B12 B16 102.6(5) .
C3 B12 B15 101.8(4) .
B11 B12 B15 103.6(4) .
B14 B12 B15 57.8(4) .
B16 B12 B15 57.6(4) .
C3 B12 Pt1 112.0(4) .
B11 B12 Pt1 120.5(4) .
B14 B12 Pt1 117.0(4) .
B16 B12 Pt1 137.6(4) .
B15 B12 Pt1 133.8(4) .
C6 C5 B7 111.4(12) .
C6 C5 H5A 109.4 .
B7 C5 H5A 109.4 .
C6 C5 H5B 109.4 .
B7 C5 H5B 109.4 .
H5A C5 H5B 108.0 .
C5 C6 H6A 109.5 .
C5 C6 H6B 109.5 .
H6A C6 H6B 109.5 .
C5 C6 H6C 109.5 .
H6A C6 H6C 109.5 .
H6B C6 H6C 109.5 .
C6A C5A B7 103.0(19) .
C6A C5A H5A1 111.2 .
B7 C5A H5A1 111.2 .
C6A C5A H5A2 111.2 .
B7 C5A H5A2 111.2 .
H5A1 C5A H5A2 109.1 .
C5A C6A H6A1 109.5 .
C5A C6A H6A2 109.5 .
H6A1 C6A H6A2 109.5 .
C5A C6A H6A3 109.5 .
H6A1 C6A H6A3 109.5 .
H6A2 C6A H6A3 109.5 .
C8 C7 B8 116.4(5) .
C8 C7 H7A 108.2 .
B8 C7 H7A 108.2 .
C8 C7 H7B 108.2 .
B8 C7 H7B 108.2 .
H7A C7 H7B 107.3 .
C7 C8 H8A 109.5 .
C7 C8 H8B 109.5 .
H8A C8 H8B 109.5 .
C7 C8 H8C 109.5 .
H8A C8 H8C 109.5 .
H8B C8 H8C 109.5 .
C10 C9 B20 117.7(6) .
C10 C9 H9A 107.9 .
B20 C9 H9A 107.9 .
C10 C9 H9B 107.9 .
B20 C9 H9B 107.9 .
H9A C9 H9B 107.2 .
C9 C10 H10A 109.5 .
C9 C10 H10B 109.5 .
H10A C10 H10B 109.5 .
C9 C10 H10C 109.5 .
H10A C10 H10C 109.5 .
H10B C10 H10C 109.5 .
C12 C11 B15 121.6(8) .
C12A C11 B15 119.2(7) .
C12 C11 H11A 106.9 .
B15 C11 H11A 106.9 .
C12 C11 H11B 106.9 .
B15 C11 H11B 106.9 .
H11A C11 H11B 106.7 .
C12A C11 H11C 107.5 .
B15 C11 H11C 107.5 .
C12A C11 H11D 107.5 .
B15 C11 H11D 107.5 .
H11C C11 H11D 107.0 .
C11 C12 H12A 109.5 .
C11 C12 H12B 109.5 .
H12A C12 H12B 109.5 .
C11 C12 H12C 109.5 .
H12A C12 H12C 109.5 .
H12B C12 H12C 109.5 .
C11 C12A H12D 109.5 .
C11 C12A H12E 109.5 .
H12D C12A H12E 109.5 .
C11 C12A H12F 109.5 .
H12D C12A H12F 109.5 .
H12E C12A H12F 109.5 .
N1 C13 C14 123.8(5) .
N1 C13 H13A 118.1 .
C14 C13 H13A 118.1 .
C13 C14 C15 119.5(6) .
C13 C14 H14A 120.3 .
C15 C14 H14A 120.3 .
C14 C15 C16 116.6(5) .
C14 C15 C23 122.4(5) .
C16 C15 C23 121.0(5) .
C17 C16 C15 121.0(5) .
C17 C16 H16A 119.5 .
C15 C16 H16A 119.5 .
N1 C17 C16 121.6(5) .
N1 C17 C18 114.7(5) .
C16 C17 C18 123.6(5) .
N2 C18 C19 120.7(5) .
N2 C18 C17 115.1(4) .
C19 C18 C17 124.1(5) .
C20 C19 C18 121.6(5) .
C20 C19 H19A 119.2 .
C18 C19 H19A 119.2 .
C19 C20 C21 116.1(5) .
C19 C20 C27 123.5(5) .
C21 C20 C27 120.3(6) .
C22 C21 C20 120.3(6) .
C22 C21 H21 119.8 .
C20 C21 H21 119.8 .
N2 C22 C21 123.4(5) .
N2 C22 H22 118.3 .
C21 C22 H22 118.3 .
C25 C23 C15 108.1(4) .
C25 C23 C24 108.7(5) .
C15 C23 C24 111.8(5) .
C25 C23 C26 109.1(5) .
C15 C23 C26 110.5(5) .
C24 C23 C26 108.7(5) .
C23 C24 H24A 109.5 .
C23 C24 H24B 109.5 .
H24A C24 H24B 109.5 .
C23 C24 H24C 109.5 .
H24A C24 H24C 109.5 .
H24B C24 H24C 109.5 .
C23 C25 H25A 109.5 .
C23 C25 H25B 109.5 .
H25A C25 H25B 109.5 .
C23 C25 H25C 109.5 .
H25A C25 H25C 109.5 .
H25B C25 H25C 109.5 .
C23 C26 H26A 109.5 .
C23 C26 H26B 109.5 .
H26A C26 H26B 109.5 .
C23 C26 H26C 109.5 .
H26A C26 H26C 109.5 .
H26B C26 H26C 109.5 .
C28A C27 C29A 114.9(8) .
C28A C27 C20 115.2(10) .
C30 C27 C20 112.9(7) .
C29A C27 C20 109.5(7) .
C30 C27 C29 110.5(8) .
C20 C27 C29 111.4(7) .
C30 C27 C28 108.0(8) .
C20 C27 C28 110.1(6) .
C29 C27 C28 103.5(6) .
C28A C27 C30A 110.2(9) .
C29A C27 C30A 103.6(8) .
C20 C27 C30A 101.9(9) .
C27 C28A H28A 109.5 .
C27 C28A H28B 109.5 .
H28A C28A H28B 109.5 .
C27 C28A H28C 109.5 .
H28A C28A H28C 109.5 .
H28B C28A H28C 109.5 .
C27 C29A H29A 109.5 .
C27 C29A H29B 109.5 .
H29A C29A H29B 109.5 .
C27 C29A H29C 109.5 .
H29A C29A H29C 109.5 .
H29B C29A H29C 109.5 .
C27 C30A H30A 109.5 .
C27 C30A H30B 109.5 .
H30A C30A H30B 109.5 .
C27 C30A H30C 109.5 .
H30A C30A H30C 109.5 .
H30B C30A H30C 109.5 .
C27 C28 H28D 109.5 .
C27 C28 H28E 109.5 .
H28D C28 H28E 109.5 .
C27 C28 H28F 109.5 .
H28D C28 H28F 109.5 .
H28E C28 H28F 109.5 .
C27 C29 H29D 109.5 .
C27 C29 H29E 109.5 .
H29D C29 H29E 109.5 .
C27 C29 H29F 109.5 .
H29D C29 H29F 109.5 .
H29E C29 H29F 109.5 .
C27 C30 H30D 109.5 .
C27 C30 H30E 109.5 .
H30D C30 H30E 109.5 .
C27 C30 H30F 109.5 .
H30D C30 H30F 109.5 .
H30E C30 H30F 109.5 .
C31 O1 C31 180.0(4) 2
C31A O1 C31A 180.0 2
C32 C31 O1 116.0(12) .
C32 C31 H31A 108.3 .
O1 C31 H31A 108.3 .
C32 C31 H31B 108.3 .
O1 C31 H31B 108.3 .
H31A C31 H31B 107.4 .
C31 C32 H32A 109.5 .
C31 C32 H32B 109.5 .
H32A C32 H32B 109.5 .
C31 C32 H32C 109.5 .
H32A C32 H32C 109.5 .
H32B C32 H32C 109.5 .
C31A C32 H32D 109.5 .
C31A C32 H32E 109.5 .
H32D C32 H32E 109.5 .
C31A C32 H32F 109.5 .
H32D C32 H32F 109.5 .
H32E C32 H32F 109.5 .
O1 C31A C32 108.2(13) .
O1 C31A H31C 110.1 .
C32 C31A H31C 110.1 .
O1 C31A H31D 110.1 .
C32 C31A H31D 110.1 .
H31C C31A H31D 108.4 .

loop_
_geom_bond_atom_site_label_1
_geom_bond_atom_site_label_2
_geom_bond_distance
_geom_bond_site_symmetry_2
Pt1 C1 2.037(5) .
Pt1 N2 2.053(4) .
Pt1 B12 2.073(6) .
Pt1 N1 2.175(5) .
N1 C13 1.332(8) .
N1 C17 1.362(6) .
N2 C22 1.340(8) .
N2 C18 1.358(6) .
B1 C1 1.732(8) .
B1 C2 1.738(9) .
B1 B5 1.744(9) .
B1 B9 1.751(9) .
B1 B2 1.782(8) .
B1 H1 1.1200 .
B2 C2 1.700(8) .
B2 B9 1.766(10) .
B2 B3 1.772(10) .
B2 B8 1.784(9) .
B2 H2 1.1200 .
B3 C2 1.705(7) .
B3 B10 1.772(8) .
B3 B8 1.781(10) .
B3 B4 1.791(8) .
B3 H3 1.1200 .
B4 C2 1.715(8) .
B4 C1 1.741(9) .
B4 B6 1.744(10) .
B4 B10 1.760(9) .
B4 H4 1.1200 .
B5 B6 1.738(12) .
B5 C1 1.743(9) .
B5 B9 1.773(9) .
B5 B7 1.784(10) .
B5 H5 1.1200 .
B6 C1 1.742(9) .
B6 B10 1.774(9) .
B6 B7 1.791(10) .
B6 H6 1.1200 .
B7 C5A 1.59(3) .
B7 C5 1.628(17) .
B7 B10 1.776(12) .
B7 B9 1.778(11) .
B7 B8 1.795(9) .
B8 C7 1.600(8) .
B8 B9 1.785(11) .
B8 B10 1.789(10) .
B9 H9 1.1200 .
B10 H10 1.1200 .
B11 C4 1.722(8) .
B11 C3 1.724(7) .
B11 B16 1.739(9) .
B11 B17 1.765(9) .
B11 B12 1.797(8) .
B11 H11 1.1200 .
C4 C3 1.652(6) .
C4 B18 1.689(9) .
C4 B17 1.693(7) .
C4 B13 1.704(8) .
C4 H12 1.1200 .
B13 C3 1.727(8) .
B13 B19 1.762(9) .
B13 B18 1.777(9) .
B13 B14 1.783(8) .
B13 H13 1.1200 .
B14 C3 1.704(8) .
B14 B15 1.767(8) .
B14 B19 1.773(10) .
B14 B12 1.802(9) .
B14 H14 1.1200 .
B15 C11 1.591(8) .
B15 B16 1.774(9) .
B15 B19 1.809(10) .
B15 B20 1.818(9) .
B15 B12 1.853(10) .
B16 B17 1.773(8) .
B16 B20 1.793(11) .
B16 B12 1.830(8) .
B16 H16 1.1200 .
B17 B18 1.767(10) .
B17 B20 1.780(9) .
B17 H17 1.1200 .
B18 B19 1.777(9) .
B18 B20 1.798(9) .
B18 H18 1.1200 .
B19 B20 1.795(9) .
B19 H19 1.1200 .
B20 C9 1.592(9) .
C1 C2 1.703(7) .
C2 C3 1.516(7) .
C3 B12 1.726(7) .
C5 C6 1.51(2) .
C5 H5A 0.9900 .
C5 H5B 0.9900 .
C6 H6A 0.9800 .
C6 H6B 0.9800 .
C6 H6C 0.9800 .
C5A C6A 1.46(4) .
C5A H5A1 0.9900 .
C5A H5A2 0.9900 .
C6A H6A1 0.9800 .
C6A H6A2 0.9800 .
C6A H6A3 0.9800 .
C7 C8 1.480(8) .
C7 H7A 0.9900 .
C7 H7B 0.9900 .
C8 H8A 0.9800 .
C8 H8B 0.9800 .
C8 H8C 0.9800 .
C9 C10 1.465(9) .
C9 H9A 0.9900 .
C9 H9B 0.9900 .
C10 H10A 0.9800 .
C10 H10B 0.9800 .
C10 H10C 0.9800 .
C11 C12 1.350(14) .
C11 C12A 1.505(14) .
C11 H11A 0.9900 .
C11 H11B 0.9900 .
C11 H11C 0.9900 .
C11 H11D 0.9900 .
C12 H12A 0.9800 .
C12 H12B 0.9800 .
C12 H12C 0.9800 .
C12A H12D 0.9800 .
C12A H12E 0.9800 .
C12A H12F 0.9800 .
C13 C14 1.389(8) .
C13 H13A 0.9500 .
C14 C15 1.389(7) .
C14 H14A 0.9500 .
C15 C16 1.395(8) .
C15 C23 1.530(7) .
C16 C17 1.381(7) .
C16 H16A 0.9500 .
C17 C18 1.472(8) .
C18 C19 1.395(7) .
C19 C20 1.379(8) .
C19 H19A 0.9500 .
C20 C21 1.390(8) .
C20 C27 1.524(8) .
C21 C22 1.369(8) .
C21 H21 0.9500 .
C22 H22 0.9500 .
C23 C25 1.525(8) .
C23 C24 1.532(8) .
C23 C26 1.535(7) .
C24 H24A 0.9800 .
C24 H24B 0.9800 .
C24 H24C 0.9800 .
C25 H25A 0.9800 .
C25 H25B 0.9800 .
C25 H25C 0.9800 .
C26 H26A 0.9800 .
C26 H26B 0.9800 .
C26 H26C 0.9800 .
C27 C28A 1.464(10) .
C27 C30 1.495(10) .
C27 C29A 1.523(10) .
C27 C29 1.540(9) .
C27 C28 1.541(9) .
C27 C30A 1.551(11) .
C28A H28A 0.9800 .
C28A H28B 0.9800 .
C28A H28C 0.9800 .
C29A H29A 0.9800 .
C29A H29B 0.9800 .
C29A H29C 0.9800 .
C30A H30A 0.9800 .
C30A H30B 0.9800 .
C30A H30C 0.9800 .
C28 H28D 0.9800 .
C28 H28E 0.9800 .
C28 H28F 0.9800 .
C29 H29D 0.9800 .
C29 H29E 0.9800 .
C29 H29F 0.9800 .
C30 H30D 0.9800 .
C30 H30E 0.9800 .
C30 H30F 0.9800 .
O1 C31 1.436(15) 2
O1 C31 1.436(15) .
O1 C31A 1.471(19) 2
O1 C31A 1.471(19) .
C31 C32 1.426(17) .
C31 H31A 0.9900 .
C31 H31B 0.9900 .
C32 C31A 1.53(2) .
C32 H32A 0.9800 .
C32 H32B 0.9800 .
C32 H32C 0.9800 .
C32 H32D 0.9800 .
C32 H32E 0.9800 .
C32 H32F 0.9800 .
C31A H31C 0.9900 .
C31A H31D 0.9900 .
